data_2012569
loop_
_publ_author_name
'Barcon, Alan'
'Brunskill, Andrew P. J.'
'Lalancette, Roger A.'
'Thompson, Hugh W.'

_publ_section_title
;
 (<b>+-</b>)-3-Oxocyclohexanecarboxylic and -acetic acids: contrasting
 hydrogen-bonding patterns in two homologous keto acids
;
_journal_issue 3
_journal_name_full 'Acta Crystallographica Section C'
_journal_page_first o154
_journal_page_last o156
_journal_paper_doi 10.1107/S0108270101020595
_journal_volume 58
_journal_year 2002
_chemical_formula_moiety 'C8 H12 O3'
_chemical_formula_sum 'C8 H12 O3'
_chemical_formula_weight 156.18
_chemical_melting_point 351
_chemical_name_common 'cyclohexanone-3-acetic acid'
_chemical_name_systematic '(+-)-3-Oxocyclohexaneacetic acid'
_space_group_IT_number 14
_symmetry_cell_setting monoclinic
_symmetry_space_group_name_Hall '-P 2yn'
_symmetry_space_group_name_H-M 'P 1 21/n 1'
_atom_sites_solution_hydrogens geom
_atom_sites_solution_primary direct
_atom_sites_solution_secondary difmap
_audit_creation_method SHELXL-97
_cell_angle_alpha 90.00
_cell_angle_beta 90.33(2)
_cell_angle_gamma 90.00
_cell_formula_units_Z 4
_cell_length_a 6.625(2)
_cell_length_b 5.6690(10)
_cell_length_c 21.841(5)
_cell_measurement_reflns_used 33
_cell_measurement_temperature 241(2)
_cell_measurement_theta_max 13.0
_cell_measurement_theta_min 7.5
_cell_volume 820.3(3)
_computing_cell_refinement 'XSCANS (Siemens, 1996)'
_computing_data_collection 'XSCANS (Siemens, 1996)'
_computing_data_reduction 'XSCANS (Siemens, 1996)'
_computing_molecular_graphics 'SHELXP(??)97 (Sheldrick, 1997)'
_computing_publication_material 'SHELXL97 (Sheldrick, 1997)'
_computing_structure_refinement 'SHELXL97 (Sheldrick, 1997)'
_computing_structure_solution 'SHELXS97 (Sheldrick, 1997)'
_diffrn_ambient_temperature 241(2)
_diffrn_measured_fraction_theta_full 1.000
_diffrn_measured_fraction_theta_max 1.000
_diffrn_measurement_device_type 'Siemens P4'
_diffrn_measurement_method '2\q/\q scans'
_diffrn_radiation_monochromator graphite
_diffrn_radiation_source 'normal-focus sealed tube'
_diffrn_radiation_type MoK\a
_diffrn_radiation_wavelength .71073
_diffrn_reflns_av_R_equivalents .032
_diffrn_reflns_av_sigmaI/netI .039
_diffrn_reflns_limit_h_max 7
_diffrn_reflns_limit_h_min -7
_diffrn_reflns_limit_k_max 6
_diffrn_reflns_limit_k_min 0
_diffrn_reflns_limit_l_max 25
_diffrn_reflns_limit_l_min 0
_diffrn_reflns_number 2238
_diffrn_reflns_theta_full 24.99
_diffrn_reflns_theta_max 24.99
_diffrn_reflns_theta_min 1.86
_diffrn_standards_decay_% 'variation < 2'
_diffrn_standards_interval_count 97
_diffrn_standards_number 3
_exptl_absorpt_coefficient_mu .096
_exptl_absorpt_correction_type none
_exptl_crystal_colour colourless
_exptl_crystal_density_diffrn 1.265
_exptl_crystal_density_method 'not measured'
_exptl_crystal_description parallelepiped
_exptl_crystal_F_000 336
_exptl_crystal_size_max .50
_exptl_crystal_size_mid .40
_exptl_crystal_size_min .33
_refine_diff_density_max .23
_refine_diff_density_min -.12
_refine_ls_extinction_method none
_refine_ls_goodness_of_fit_ref 1.01
_refine_ls_hydrogen_treatment mixed
_refine_ls_matrix_type full
_refine_ls_number_parameters 101
_refine_ls_number_reflns 1447
_refine_ls_number_restraints 0
_refine_ls_restrained_S_all 1.01
_refine_ls_R_factor_all .085
_refine_ls_R_factor_gt .054
_refine_ls_shift/su_max .02
_refine_ls_shift/su_mean .00
_refine_ls_structure_factor_coef Fsqd
_refine_ls_weighting_details 'calc w=1/[\s^2^(Fo^2^)+(0.0654P)^2^+0.2424P] where P=(Fo^2^+2Fc^2^)/3'
_refine_ls_weighting_scheme calc
_refine_ls_wR_factor_gt .126
_refine_ls_wR_factor_ref .143
_reflns_number_gt 989
_reflns_number_total 1447
_reflns_threshold_expression I>2\s(I)
_cod_data_source_file fr1356.cif
_cod_data_source_block II
_cod_original_sg_symbol_H-M 'P 21/n'
_cod_database_code 2012569
_cod_database_fobs_code 2012569

loop_
_symmetry_equiv_pos_as_xyz
'x, y, z'
'-x+1/2, y+1/2, -z+1/2'
'-x, -y, -z'
'x-1/2, -y-1/2, z-1/2'

loop_
_atom_site_label
_atom_site_fract_x
_atom_site_fract_y
_atom_site_fract_z
_atom_site_U_iso_or_equiv
_atom_site_adp_type
_atom_site_calc_flag
_atom_site_refinement_flags
_atom_site_occupancy
_atom_site_disorder_assembly
_atom_site_disorder_group
_atom_site_type_symbol
O1 .4354(3) 1.2427(4) .24060(8) .0728(6) Uani d . 1 . . O
O2 .9507(3) .7174(3) .04788(8) .0726(7) Uani d . 1 . . O
O3 .8410(3) .3523(3) .05366(9) .0759(7) Uani d . 1 . . O
C1 .6287(3) .8371(4) .13399(9) .0438(6) Uani d . 1 . . C
C2 .5437(4) .8791(5) .19864(10) .0521(7) Uani d . 1 . . C
C3 .4123(3) 1.0940(5) .20135(10) .0507(7) Uani d . 1 . . C
C4 .2548(4) 1.1152(5) .15228(11) .0588(7) Uani d . 1 . . C
C5 .3413(4) 1.0669(5) .08862(10) .0561(7) Uani d . 1 . . C
C6 .4571(4) .8376(5) .08710(10) .0538(7) Uani d . 1 . . C
C7 .7492(4) .6092(5) .13351(10) .0508(6) Uani d . 1 . . C
C8 .8545(3) .5613(5) .07400(10) .0445(6) Uani d . 1 . . C
H3 .9167 .3366 .0238 .114 Uiso calc R 1 . . H
H1 .7213 .9687 .1241 .053 Uiso calc R 1 . . H
H2A .4650 .7410 .2111 .063 Uiso calc R 1 . . H
H2B .6560 .8972 .2277 .063 Uiso calc R 1 . . H
H4A .1974 1.2745 .1531 .071 Uiso calc R 1 . . H
H4B .1457 1.0031 .1604 .071 Uiso calc R 1 . . H
H5A .2308 1.0605 .0587 .067 Uiso calc R 1 . . H
H5B .4312 1.1966 .0771 .067 Uiso calc R 1 . . H
H6A .5125 .8138 .0461 .065 Uiso calc R 1 . . H
H6B .3650 .7066 .0957 .065 Uiso calc R 1 . . H
H7A .8503 .6153 .1664 .061 Uiso calc R 1 . . H
H7B .6579 .4776 .1423 .061 Uiso calc R 1 . . H

loop_
_atom_site_aniso_label
_atom_site_aniso_U_11
_atom_site_aniso_U_22
_atom_site_aniso_U_33
_atom_site_aniso_U_12
_atom_site_aniso_U_13
_atom_site_aniso_U_23
O1 .0752(13) .0841(15) .0592(11) .0082(11) .0059(10) -.0206(11)
O2 .0850(14) .0670(13) .0661(12) -.0178(11) .0378(11) -.0142(10)
O3 .0927(15) .0632(13) .0723(13) -.0152(11) .0451(11) -.0174(10)
C1 .0439(12) .0553(14) .0323(11) -.0045(11) .0063(9) -.0024(10)
C2 .0553(14) .0696(17) .0315(12) .0056(13) .0058(10) -.0041(11)
C3 .0472(13) .0688(17) .0364(12) -.0027(13) .0134(10) -.0047(12)
C4 .0501(14) .0725(19) .0537(15) .0078(14) .0057(12) .0009(13)
C5 .0512(14) .0739(18) .0433(13) -.0007(14) -.0011(11) .0030(13)
C6 .0541(14) .0704(18) .0371(12) -.0019(13) .0017(11) -.0058(12)
C7 .0518(14) .0629(16) .0379(12) -.0015(13) .0066(11) -.0006(11)
C8 .0389(12) .0550(15) .0397(12) -.0037(12) .0057(10) -.0019(12)

loop_
_atom_type_symbol
_atom_type_description
_atom_type_scat_dispersion_real
_atom_type_scat_dispersion_imag
_atom_type_scat_source
C C .0033 .0016 'International Tables Vol C Tables 4.2.6.8 and 6.1.1.4'
H H .0000 .0000 'International Tables Vol C Tables 4.2.6.8 and 6.1.1.4'
O O .0106 .0060 'International Tables Vol C Tables 4.2.6.8 and 6.1.1.4'

loop_
_geom_angle_atom_site_label_1
_geom_angle_atom_site_label_2
_geom_angle_atom_site_label_3
_geom_angle
_geom_angle_publ_flag
C7 C1 C6 112.7(2) ?
C7 C1 C2 109.43(19) ?
C6 C1 C2 109.85(18) ?
C3 C2 C1 112.16(19) ?
O1 C3 C4 122.4(3) ?
O1 C3 C2 121.5(2) ?
C4 C3 C2 116.1(2) ?
C3 C4 C5 111.9(2) ?
C6 C5 C4 111.5(2) ?
C5 C6 C1 111.3(2) ?
C8 C7 C1 113.97(19) ?
O2 C8 O3 123.0(2) ?
O2 C8 C7 121.0(2) y
O3 C8 C7 116.0(2) y
C8 O3 H3 109.5 ?
C7 C1 H1 108.2 ?
C6 C1 H1 108.2 ?
C2 C1 H1 108.2 ?
C3 C2 H2A 109.2 ?
C1 C2 H2A 109.2 ?
C3 C2 H2B 109.2 ?
C1 C2 H2B 109.2 ?
H2A C2 H2B 107.9 ?
C3 C4 H4A 109.2 ?
C5 C4 H4A 109.2 ?
C3 C4 H4B 109.2 ?
C5 C4 H4B 109.2 ?
H4A C4 H4B 107.9 ?
C6 C5 H5A 109.3 ?
C4 C5 H5A 109.3 ?
C6 C5 H5B 109.3 ?
C4 C5 H5B 109.3 ?
H5A C5 H5B 108.0 ?
C5 C6 H6A 109.4 ?
C1 C6 H6A 109.4 ?
C5 C6 H6B 109.4 ?
C1 C6 H6B 109.4 ?
H6A C6 H6B 108.0 ?
C8 C7 H7A 108.8 ?
C1 C7 H7A 108.8 ?
C8 C7 H7B 108.8 ?
C1 C7 H7B 108.8 ?
H7A C7 H7B 107.7 ?

loop_
_geom_bond_atom_site_label_1
_geom_bond_atom_site_label_2
_geom_bond_site_symmetry_2
_geom_bond_distance
_geom_bond_publ_flag
O1 C3 . 1.211(3) ?
O2 C8 . 1.232(3) y
O3 C8 . 1.269(3) y
C1 C7 . 1.519(3) ?
C1 C6 . 1.526(3) ?
C1 C2 . 1.542(3) ?
C2 C3 . 1.499(4) ?
C3 C4 . 1.496(3) ?
C4 C5 . 1.532(3) ?
C5 C6 . 1.510(4) ?
C7 C8 . 1.504(3) ?
O3 H3 . .8300 ?
C1 H1 . .9900 ?
C2 H2A . .9800 ?
C2 H2B . .9800 ?
C4 H4A . .9800 ?
C4 H4B . .9800 ?
C5 H5A . .9800 ?
C5 H5B . .9800 ?
C6 H6A . .9800 ?
C6 H6B . .9800 ?
C7 H7A . .9800 ?
C7 H7B . .9800 ?

loop_
_geom_torsion_atom_site_label_1
_geom_torsion_atom_site_label_2
_geom_torsion_atom_site_label_3
_geom_torsion_atom_site_label_4
_geom_torsion
_geom_torsion_publ_flag
C7 C1 C2 C3 -176.5(2) ?
C6 C1 C2 C3 -52.2(3) ?
C1 C2 C3 O1 -130.5(2) ?
C1 C2 C3 C4 48.4(3) ?
O1 C3 C4 C5 131.6(3) ?
C2 C3 C4 C5 -47.2(3) ?
C3 C4 C5 C6 51.1(3) ?
C4 C5 C6 C1 -57.9(3) ?
C7 C1 C6 C5 -179.71(19) ?
C2 C1 C6 C5 58.0(3) ?
C6 C1 C7 C8 62.5(3) ?
C2 C1 C7 C8 -174.9(2) y
C1 C7 C8 O2 46.1(3) ?
C1 C7 C8 O3 -135.2(2) ?

loop_
_cod_related_entry_id
_cod_related_entry_database
_cod_related_entry_code
1 ChemSpider 2957422
